data_2229023
loop_
_publ_author_name
'Dai, Jing'
'Chen, Xin-Yuan'

_publ_section_title
;
 3-Cyano-<i>N</i>-(2-hydroxybenzyl)anilinium nitrate
;
_journal_coeditor_code DN2642
_journal_issue 2
_journal_name_full 'Acta Crystallographica Section E'
_journal_page_first o287
_journal_paper_doi 10.1107/S1600536810054231
_journal_volume 67
_journal_year 2011
_chemical_formula_iupac 'C14 H13 N2 O +, N O3 -'
_chemical_formula_moiety 'C14 H13 N2 O +, N O3 -'
_chemical_formula_sum 'C14 H13 N3 O4'
_chemical_formula_weight 287.27
_chemical_name_systematic
;
3-Cyano-<i>N</i>-(2-hydroxybenzyl)anilinium nitrate
;
_space_group_IT_number 14
_symmetry_cell_setting monoclinic
_symmetry_space_group_name_Hall '-P 2ybc'
_symmetry_space_group_name_H-M 'P 1 21/c 1'
_atom_sites_solution_hydrogens geom
_atom_sites_solution_primary direct
_atom_sites_solution_secondary difmap
_audit_creation_method SHELXL-97
_cell_angle_alpha 90.00
_cell_angle_beta 93.71(3)
_cell_angle_gamma 90.00
_cell_formula_units_Z 4
_cell_length_a 12.060(2)
_cell_length_b 13.632(3)
_cell_length_c 8.8679(18)
_cell_measurement_reflns_used 3326
_cell_measurement_temperature 298(2)
_cell_measurement_theta_max 27.48
_cell_measurement_theta_min 2.99
_cell_volume 1454.8(5)
_computing_cell_refinement 'CrystalClear (Rigaku, 2005)'
_computing_data_collection 'CrystalClear (Rigaku, 2005)'
_computing_data_reduction 'CrystalClear (Rigaku, 2005)'
_computing_molecular_graphics
;
ORTEPIII (Burnett  & Johnson, 1996), ORTEP-3 for Windows (Farrugia,
1997) and
XP in SHELXTL (Sheldrick, 2008)
;
_computing_publication_material 'SHELXTL (Sheldrick, 2008)'
_computing_structure_refinement 'SHELXL97 (Sheldrick, 2008)'
_computing_structure_solution 'SHELXS97 (Sheldrick, 2008)'
_diffrn_ambient_temperature 298(2)
_diffrn_detector_area_resol_mean 13.6612
_diffrn_measured_fraction_theta_full 0.999
_diffrn_measured_fraction_theta_max 0.999
_diffrn_measurement_device_type 'Rigaku Mercury2'
_diffrn_measurement_method 'CCD profile fitting'
_diffrn_radiation_monochromator graphite
_diffrn_radiation_source 'fine-focus sealed tube'
_diffrn_radiation_type MoK\a
_diffrn_radiation_wavelength 0.71073
_diffrn_reflns_av_R_equivalents 0.0532
_diffrn_reflns_av_sigmaI/netI 0.0442
_diffrn_reflns_limit_h_max 14
_diffrn_reflns_limit_h_min -14
_diffrn_reflns_limit_k_max 16
_diffrn_reflns_limit_k_min 0
_diffrn_reflns_limit_l_max 10
_diffrn_reflns_limit_l_min 0
_diffrn_reflns_number 14660
_diffrn_reflns_theta_full 26.00
_diffrn_reflns_theta_max 26.02
_diffrn_reflns_theta_min 2.99
_exptl_absorpt_coefficient_mu 0.098
_exptl_absorpt_correction_T_max 1.000
_exptl_absorpt_correction_T_min 0.910
_exptl_absorpt_correction_type multi-scan
_exptl_absorpt_process_details '(CrystalClear; Rigaku, 2005)'
_exptl_crystal_colour Colorless
_exptl_crystal_density_diffrn 1.312
_exptl_crystal_density_method 'not measured'
_exptl_crystal_description block
_exptl_crystal_F_000 600
_exptl_crystal_size_max 0.10
_exptl_crystal_size_mid 0.03
_exptl_crystal_size_min 0.03
_refine_diff_density_max 0.444
_refine_diff_density_min -0.174
_refine_ls_extinction_method none
_refine_ls_goodness_of_fit_ref 1.063
_refine_ls_hydrogen_treatment constr
_refine_ls_matrix_type full
_refine_ls_number_parameters 191
_refine_ls_number_reflns 2857
_refine_ls_number_restraints 0
_refine_ls_restrained_S_all 1.063
_refine_ls_R_factor_all 0.0961
_refine_ls_R_factor_gt 0.0659
_refine_ls_shift/su_max 0.000
_refine_ls_shift/su_mean 0.000
_refine_ls_structure_factor_coef Fsqd
_refine_ls_weighting_details 'calc w=1/[\s^2^(Fo^2^)+(0.0773P)^2^+0.7478P] where P=(Fo^2^+2Fc^2^)/3'
_refine_ls_weighting_scheme calc
_refine_ls_wR_factor_gt 0.1683
_refine_ls_wR_factor_ref 0.1866
_reflns_number_gt 1931
_reflns_number_total 2857
_reflns_threshold_expression I>2\s(I)
_cod_data_source_file dn2642.cif
_cod_data_source_block I
_cod_original_cell_volume 1454.9(5)
_cod_original_sg_symbol_H-M 'P 21/c'
_cod_database_code 2229023
_cod_database_fobs_code 2229023

loop_
_symmetry_equiv_pos_as_xyz
'x, y, z'
'-x, y+1/2, -z+1/2'
'-x, -y, -z'
'x, -y-1/2, z-1/2'

loop_
_atom_site_type_symbol
_atom_site_label
_atom_site_fract_x
_atom_site_fract_y
_atom_site_fract_z
_atom_site_U_iso_or_equiv
_atom_site_adp_type
_atom_site_calc_flag
_atom_site_refinement_flags
_atom_site_occupancy
_atom_site_disorder_assembly
_atom_site_disorder_group
O O1 0.01326(17) 0.48563(16) 0.7983(2) 0.0641(6) Uani d . 1 . .
H H1 -0.0322 0.4598 0.8506 0.096 Uiso calc R 1 . .
N N1 0.21801(17) 0.60209(15) 0.7364(2) 0.0441(5) Uani d . 1 . .
H H1A 0.2317 0.6669 0.7312 0.053 Uiso calc R 1 . .
H H1B 0.1804 0.5914 0.8192 0.053 Uiso calc R 1 . .
N N2 0.4445(3) 0.2610(2) 1.0265(5) 0.1039(12) Uani d . 1 . .
C C1 0.4388(3) 0.3282(3) 0.9493(5) 0.0740(10) Uani d . 1 . .
C C2 0.4304(2) 0.4142(2) 0.8546(3) 0.0561(7) Uani d . 1 . .
C C3 0.3305(2) 0.46590(19) 0.8403(3) 0.0490(7) Uani d . 1 . .
H H3A 0.2691 0.4443 0.8893 0.059 Uiso calc R 1 . .
C C4 0.3240(2) 0.54951(19) 0.7526(3) 0.0433(6) Uani d . 1 . .
C C5 0.4133(2) 0.5825(2) 0.6785(4) 0.0625(8) Uani d . 1 . .
H H5A 0.4077 0.6390 0.6197 0.075 Uiso calc R 1 . .
C C6 0.5124(3) 0.5300(3) 0.6929(4) 0.0796(10) Uani d . 1 . .
H H6A 0.5736 0.5520 0.6439 0.096 Uiso calc R 1 . .
C C7 0.5207(3) 0.4464(3) 0.7782(4) 0.0717(9) Uani d . 1 . .
H H7A 0.5868 0.4110 0.7850 0.086 Uiso calc R 1 . .
C C8 0.1457(2) 0.5717(2) 0.5977(3) 0.0502(7) Uani d . 1 . .
H H8A 0.1749 0.6002 0.5083 0.060 Uiso calc R 1 . .
H H8B 0.1474 0.5009 0.5874 0.060 Uiso calc R 1 . .
C C9 0.0277(2) 0.6051(2) 0.6099(3) 0.0533(7) Uani d . 1 . .
C C10 -0.0376(2) 0.5602(2) 0.7136(3) 0.0544(7) Uani d . 1 . .
C C11 -0.1472(3) 0.5889(2) 0.7271(4) 0.0681(9) Uani d . 1 . .
H H11A -0.1907 0.5586 0.7964 0.082 Uiso calc R 1 . .
C C12 -0.1896(3) 0.6633(3) 0.6353(5) 0.0850(11) Uani d . 1 . .
H H12A -0.2629 0.6829 0.6435 0.102 Uiso calc R 1 . .
C C13 -0.1275(3) 0.7091(3) 0.5326(5) 0.0876(12) Uani d . 1 . .
H H13A -0.1578 0.7598 0.4731 0.105 Uiso calc R 1 . .
C C14 -0.0188(3) 0.6792(2) 0.5179(4) 0.0724(9) Uani d . 1 . .
H H14A 0.0233 0.7088 0.4464 0.087 Uiso calc R 1 . .
O O2 0.14630(18) 0.90283(15) 0.5332(2) 0.0654(6) Uani d . 1 . .
O O3 0.2686(2) 0.78798(16) 0.5296(3) 0.0731(7) Uani d . 1 . .
O O4 0.1883(2) 0.81584(17) 0.7324(3) 0.0849(8) Uani d . 1 . .
N N3 0.20210(19) 0.83479(17) 0.5999(3) 0.0507(6) Uani d . 1 . .

loop_
_atom_site_aniso_label
_atom_site_aniso_U_11
_atom_site_aniso_U_22
_atom_site_aniso_U_33
_atom_site_aniso_U_12
_atom_site_aniso_U_13
_atom_site_aniso_U_23
O1 0.0621(13) 0.0672(13) 0.0624(13) -0.0158(11) -0.0006(10) 0.0150(10)
N1 0.0452(12) 0.0400(11) 0.0470(12) -0.0023(9) 0.0019(9) 0.0014(9)
N2 0.103(3) 0.068(2) 0.137(3) 0.0141(18) -0.023(2) 0.021(2)
C1 0.064(2) 0.0563(19) 0.099(3) 0.0114(16) -0.0158(18) -0.0036(19)
C2 0.0498(16) 0.0494(16) 0.0671(19) 0.0044(13) -0.0115(14) -0.0084(14)
C3 0.0471(15) 0.0449(15) 0.0549(16) -0.0032(12) 0.0026(12) -0.0032(12)
C4 0.0387(14) 0.0440(14) 0.0467(14) -0.0022(11) -0.0011(11) -0.0079(11)
C5 0.0516(17) 0.066(2) 0.071(2) -0.0077(15) 0.0078(14) 0.0057(15)
C6 0.0445(18) 0.099(3) 0.097(3) -0.0055(18) 0.0136(17) -0.001(2)
C7 0.0461(18) 0.077(2) 0.090(2) 0.0110(16) -0.0057(16) -0.012(2)
C8 0.0500(16) 0.0561(16) 0.0441(15) -0.0054(13) 0.0000(12) -0.0036(12)
C9 0.0527(16) 0.0524(16) 0.0541(16) -0.0072(13) -0.0036(13) -0.0028(13)
C10 0.0521(16) 0.0531(16) 0.0571(17) -0.0073(13) -0.0033(13) -0.0035(14)
C11 0.0539(19) 0.068(2) 0.083(2) -0.0026(16) 0.0103(16) -0.0027(17)
C12 0.062(2) 0.075(2) 0.118(3) 0.0126(19) -0.002(2) 0.006(2)
C13 0.073(2) 0.067(2) 0.120(3) 0.0169(19) -0.020(2) 0.014(2)
C14 0.071(2) 0.067(2) 0.078(2) -0.0063(17) -0.0055(17) 0.0138(17)
O2 0.0761(14) 0.0616(13) 0.0597(12) 0.0242(11) 0.0124(10) 0.0147(10)
O3 0.0754(15) 0.0667(14) 0.0767(15) 0.0236(12) 0.0015(12) -0.0026(12)
O4 0.129(2) 0.0768(16) 0.0495(13) 0.0135(15) 0.0104(13) 0.0155(11)
N3 0.0569(14) 0.0443(13) 0.0501(14) -0.0026(11) -0.0032(11) 0.0023(11)

loop_
_atom_type_symbol
_atom_type_description
_atom_type_scat_dispersion_real
_atom_type_scat_dispersion_imag
_atom_type_scat_source
C C 0.0033 0.0016 'International Tables Vol C Tables 4.2.6.8 and 6.1.1.4'
H H 0.0000 0.0000 'International Tables Vol C Tables 4.2.6.8 and 6.1.1.4'
N N 0.0061 0.0033 'International Tables Vol C Tables 4.2.6.8 and 6.1.1.4'
O O 0.0106 0.0060 'International Tables Vol C Tables 4.2.6.8 and 6.1.1.4'

loop_
_geom_angle_atom_site_label_1
_geom_angle_atom_site_label_2
_geom_angle_atom_site_label_3
_geom_angle_site_symmetry_1
_geom_angle_site_symmetry_3
_geom_angle
_geom_angle_publ_flag
C10 O1 H1 . . 109.5 ?
C4 N1 C8 . . 113.48(19) ?
C4 N1 H1A . . 108.9 ?
C8 N1 H1A . . 108.9 ?
C4 N1 H1B . . 108.9 ?
C8 N1 H1B . . 108.9 ?
H1A N1 H1B . . 107.7 ?
N2 C1 C2 . . 178.7(4) ?
C7 C2 C3 . . 119.7(3) ?
C7 C2 C1 . . 120.9(3) ?
C3 C2 C1 . . 119.4(3) ?
C4 C3 C2 . . 119.1(3) ?
C4 C3 H3A . . 120.5 ?
C2 C3 H3A . . 120.5 ?
C5 C4 C3 . . 121.5(3) ?
C5 C4 N1 . . 120.0(2) ?
C3 C4 N1 . . 118.5(2) ?
C4 C5 C6 . . 118.9(3) ?
C4 C5 H5A . . 120.6 ?
C6 C5 H5A . . 120.6 ?
C7 C6 C5 . . 120.7(3) ?
C7 C6 H6A . . 119.6 ?
C5 C6 H6A . . 119.6 ?
C6 C7 C2 . . 120.1(3) ?
C6 C7 H7A . . 120.0 ?
C2 C7 H7A . . 120.0 ?
C9 C8 N1 . . 110.9(2) ?
C9 C8 H8A . . 109.5 ?
N1 C8 H8A . . 109.5 ?
C9 C8 H8B . . 109.5 ?
N1 C8 H8B . . 109.5 ?
H8A C8 H8B . . 108.1 ?
C10 C9 C14 . . 118.8(3) ?
C10 C9 C8 . . 119.5(3) ?
C14 C9 C8 . . 121.6(3) ?
O1 C10 C11 . . 123.4(3) ?
O1 C10 C9 . . 115.6(3) ?
C11 C10 C9 . . 121.0(3) ?
C12 C11 C10 . . 118.3(3) ?
C12 C11 H11A . . 120.8 ?
C10 C11 H11A . . 120.8 ?
C13 C12 C11 . . 122.1(3) ?
C13 C12 H12A . . 119.0 ?
C11 C12 H12A . . 119.0 ?
C12 C13 C14 . . 119.3(3) ?
C12 C13 H13A . . 120.3 ?
C14 C13 H13A . . 120.3 ?
C13 C14 C9 . . 120.4(3) ?
C13 C14 H14A . . 119.8 ?
C9 C14 H14A . . 119.8 ?
O4 N3 O3 . . 120.8(2) ?
O4 N3 O2 . . 120.0(2) ?
O3 N3 O2 . . 119.2(2) ?

loop_
_geom_bond_atom_site_label_1
_geom_bond_atom_site_label_2
_geom_bond_site_symmetry_2
_geom_bond_distance
_geom_bond_publ_flag
O1 C10 . 1.383(3) ?
O1 H1 . 0.8200 ?
N1 C4 . 1.465(3) ?
N1 C8 . 1.518(3) ?
N1 H1A . 0.9000 ?
N1 H1B . 0.9000 ?
N2 C1 . 1.143(5) ?
C1 C2 . 1.442(5) ?
C2 C7 . 1.390(5) ?
C2 C3 . 1.395(4) ?
C3 C4 . 1.379(4) ?
C3 H3A . 0.9300 ?
C4 C5 . 1.373(4) ?
C5 C6 . 1.391(5) ?
C5 H5A . 0.9300 ?
C6 C7 . 1.369(5) ?
C6 H6A . 0.9300 ?
C7 H7A . 0.9300 ?
C8 C9 . 1.504(4) ?
C8 H8A . 0.9700 ?
C8 H8B . 0.9700 ?
C9 C10 . 1.391(4) ?
C9 C14 . 1.393(4) ?
C10 C11 . 1.391(4) ?
C11 C12 . 1.378(5) ?
C11 H11A . 0.9300 ?
C12 C13 . 1.368(6) ?
C12 H12A . 0.9300 ?
C13 C14 . 1.387(5) ?
C13 H13A . 0.9300 ?
C14 H14A . 0.9300 ?
O2 N3 . 1.269(3) ?
O3 N3 . 1.226(3) ?
O4 N3 . 1.225(3) ?

loop_
_geom_hbond_atom_site_label_D
_geom_hbond_atom_site_label_H
_geom_hbond_atom_site_label_A
_geom_hbond_site_symmetry_A
_geom_hbond_distance_DH
_geom_hbond_distance_HA
_geom_hbond_distance_DA
_geom_hbond_angle_DHA
O1 H1 O2 2_546 0.82 1.93 2.753(3) 177
N1 H1A O4 . 0.90 2.10 2.936(3) 155
N1 H1A O3 . 0.90 2.49 3.209(3) 137
N1 H1B O2 4_576 0.90 1.97 2.824(3) 158
